data_4350185
loop_
_publ_author_name
'Dong, Yu-Bin'
'Xu, Hong-Xia'
'Ma, Jian-Ping'
'Huang, Ru-Qi'

_publ_section_title
;
 Silver(I) coordination polymers based on a nano-sized bent
 bis(3-acetylenylphenyl-(4-cyanophenyl))oxadiazole ligand: the role of
 ligand isomerism and the templating effect of polyatomic anions and
 solvent intermediates.
;
_journal_issue 8
_journal_name_full 'Inorganic chemistry'
_journal_page_first 3325
_journal_page_last 3343
_journal_paper_doi 10.1021/ic052158w
_journal_volume 45
_journal_year 2006
_chemical_formula_sum 'C40 H22 Ag2 F6 N4 O7 S2'
_chemical_formula_weight 1064.48
_space_group_IT_number 2
_space_group_name_Hall '-P 1'
_space_group_name_H-M_alt 'P -1'
_symmetry_cell_setting triclinic
_symmetry_space_group_name_H-M 'P -1'
_atom_sites_solution_hydrogens geom
_atom_sites_solution_primary direct
_atom_sites_solution_secondary difmap
_audit_creation_method SHELXL-97
_cell_angle_alpha 94.202(3)
_cell_angle_beta 97.789(3)
_cell_angle_gamma 110.376(3)
_cell_formula_units_Z 2
_cell_length_a 10.181(2)
_cell_length_b 12.826(3)
_cell_length_c 17.657(4)
_cell_measurement_temperature 298(2)
_cell_volume 2123.4(8)
_computing_cell_refinement 'Bruker SMART'
_computing_data_collection 'Bruker SMART'
_computing_data_reduction 'Bruker SAINT'
_computing_molecular_graphics 'Bruker SHELXTL'
_computing_publication_material 'Bruker SHELXTL'
_computing_structure_refinement 'SHELXL-97 (Sheldrick, 1997)'
_computing_structure_solution 'SHELXS-97 (Sheldrick, 1990)'
_diffrn_ambient_temperature 298(2)
_diffrn_measured_fraction_theta_full 0.969
_diffrn_measured_fraction_theta_max 0.969
_diffrn_measurement_device_type 'CCD area detector'
_diffrn_measurement_method 'phi and omega scans'
_diffrn_radiation_monochromator graphite
_diffrn_radiation_source 'fine-focus sealed tube'
_diffrn_radiation_type MoK\a
_diffrn_radiation_wavelength 0.71073
_diffrn_reflns_av_R_equivalents 0.0269
_diffrn_reflns_av_sigmaI/netI 0.0680
_diffrn_reflns_limit_h_max 12
_diffrn_reflns_limit_h_min -12
_diffrn_reflns_limit_k_max 12
_diffrn_reflns_limit_k_min -15
_diffrn_reflns_limit_l_max 21
_diffrn_reflns_limit_l_min -20
_diffrn_reflns_number 11769
_diffrn_reflns_theta_full 26.00
_diffrn_reflns_theta_max 26.00
_diffrn_reflns_theta_min 1.71
_exptl_absorpt_coefficient_mu 1.100
_exptl_absorpt_correction_T_max 0.8101
_exptl_absorpt_correction_T_min 0.4060
_exptl_absorpt_correction_type multi-scan
_exptl_absorpt_process_details sadabs
_exptl_crystal_colour colourless
_exptl_crystal_density_diffrn 1.665
_exptl_crystal_density_method 'not measured'
_exptl_crystal_description bar
_exptl_crystal_F_000 1052
_exptl_crystal_size_max 1.00
_exptl_crystal_size_mid 0.30
_exptl_crystal_size_min 0.20
_refine_diff_density_max 0.644
_refine_diff_density_min -0.435
_refine_diff_density_rms '0.095 End ===='
_refine_ls_extinction_method none
_refine_ls_goodness_of_fit_ref 1.000
_refine_ls_hydrogen_treatment constr
_refine_ls_matrix_type full
_refine_ls_number_parameters 520
_refine_ls_number_reflns 8092
_refine_ls_number_restraints 19
_refine_ls_restrained_S_all 1.004
_refine_ls_R_factor_all 0.1091
_refine_ls_R_factor_gt 0.0570
_refine_ls_shift/su_max 0.000
_refine_ls_shift/su_mean 0.000
_refine_ls_structure_factor_coef Fsqd
_refine_ls_weighting_details 'calc w=1/[\s^2^(Fo^2^)+(0.0700P)^2^+0.0000P] where P=(Fo^2^+2Fc^2^)/3'
_refine_ls_weighting_scheme calc
_refine_ls_wR_factor_gt 0.1332
_refine_ls_wR_factor_ref 0.1480
_reflns_number_gt 4486
_reflns_number_total 8092
_reflns_threshold_expression >2sigma(I)
_cod_data_source_file ic052158wsi20051219_053724.cif
_cod_data_source_block 1
_cod_depositor_comments
;
The following automatic conversions were performed:

data item '_symmetry_cell_setting' value 'Triclinic' was changed to
'triclinic' in accordance with the
/home/saulius/struct/COD-crude-data/automatic-downloads/DataCite-retrospective/ACS/depositions/lib/dictionaries/cif_core.dic
dictionary named 'cif_core.dic' version 2.4.2 last updated on
2011-04-26.

Automatic conversion script
Id: cif_fix_values 6909 2019-04-08 15:41:33Z antanas 
;
_cod_original_cell_volume 2123.2(8)
_cod_original_sg_symbol_H-M P-1
_cod_database_code 4350185

loop_
_symmetry_equiv_pos_as_xyz
'x, y, z'
'-x, -y, -z'

loop_
_atom_site_label
_atom_site_type_symbol
_atom_site_fract_x
_atom_site_fract_y
_atom_site_fract_z
_atom_site_U_iso_or_equiv
_atom_site_adp_type
_atom_site_occupancy
_atom_site_symmetry_multiplicity
_atom_site_calc_flag
_atom_site_refinement_flags
Ag1 Ag 0.87220(6) 0.70925(4) 0.14269(3) 0.0730(2) Uani 1 1 d .
Ag2 Ag 1.13858(6) 0.60905(4) 0.22287(3) 0.0771(2) Uani 1 1 d .
N1 N 0.8727(4) 0.5475(3) 0.0825(2) 0.0452(10) Uani 1 1 d .
N2 N 0.9691(4) 0.5039(3) 0.1217(2) 0.0460(10) Uani 1 1 d .
N3 N 1.7026(6) 0.3838(5) 0.6817(3) 0.0887(18) Uani 1 1 d .
N4 N 0.2026(6) 1.1554(5) -0.1354(3) 0.0831(17) Uani 1 1 d .
C1 C 1.3526(8) 0.3394(8) 0.4589(5) 0.112(3) Uani 1 1 d .
H1 H 1.2631 0.3448 0.4515 0.135 Uiso 1 1 calc R
C2 C 1.4276(9) 0.3551(8) 0.5354(4) 0.115(3) Uani 1 1 d .
H2 H 1.3859 0.3671 0.5773 0.138 Uiso 1 1 calc R
C3 C 1.5570(7) 0.3525(6) 0.5460(4) 0.0737(18) Uani 1 1 d .
C4 C 1.6371(7) 0.3695(6) 0.6217(4) 0.0791(19) Uani 1 1 d .
C5 C 1.6142(10) 0.3326(10) 0.4854(5) 0.141(4) Uani 1 1 d .
H5 H 1.7044 0.3286 0.4935 0.170 Uiso 1 1 calc R
C6 C 1.5403(9) 0.3175(10) 0.4093(5) 0.144(4) Uani 1 1 d .
H6 H 1.5838 0.3078 0.3676 0.173 Uiso 1 1 calc R
C7 C 1.4064(7) 0.3172(5) 0.3973(3) 0.0673(17) Uani 1 1 d .
C8 C 1.3267(7) 0.2993(5) 0.3200(4) 0.0689(17) Uani 1 1 d .
C9 C 1.2608(6) 0.2841(5) 0.2592(3) 0.0613(15) Uani 1 1 d .
C10 C 1.1714(6) 0.2678(4) 0.1852(3) 0.0501(13) Uani 1 1 d .
C11 C 1.1611(6) 0.1847(4) 0.1282(3) 0.0539(14) Uani 1 1 d .
H11 H 1.2116 0.1375 0.1373 0.065 Uiso 1 1 calc R
C12 C 1.0755(6) 0.1713(4) 0.0572(3) 0.0545(14) Uani 1 1 d .
H12 H 1.0674 0.1139 0.0194 0.065 Uiso 1 1 calc R
C13 C 1.0025(5) 0.2422(4) 0.0421(3) 0.0449(12) Uani 1 1 d .
H13 H 0.9456 0.2332 -0.0056 0.054 Uiso 1 1 calc R
C14 C 1.0155(5) 0.3271(4) 0.0993(3) 0.0400(11) Uani 1 1 d .
C15 C 0.9462(5) 0.4075(4) 0.0843(3) 0.0426(12) Uani 1 1 d .
C16 C 1.0971(5) 0.3381(4) 0.1712(3) 0.0471(13) Uani 1 1 d .
H16 H 1.1017 0.3930 0.2100 0.056 Uiso 1 1 calc R
C17 C 0.7999(5) 0.4734(4) 0.0239(3) 0.0383(11) Uani 1 1 d .
C18 C 0.6912(5) 0.4749(4) -0.0383(3) 0.0390(11) Uani 1 1 d .
C19 C 0.6343(5) 0.3867(4) -0.0967(3) 0.0519(14) Uani 1 1 d .
H19 H 0.6630 0.3254 -0.0955 0.062 Uiso 1 1 calc R
C20 C 0.5346(6) 0.3892(5) -0.1571(3) 0.0631(16) Uani 1 1 d .
H20 H 0.4978 0.3304 -0.1973 0.076 Uiso 1 1 calc R
C21 C 0.4899(6) 0.4779(5) -0.1580(3) 0.0580(15) Uani 1 1 d .
H21 H 0.4224 0.4790 -0.1988 0.070 Uiso 1 1 calc R
C22 C 0.5436(5) 0.5660(4) -0.0992(3) 0.0448(12) Uani 1 1 d .
C23 C 0.6441(5) 0.5643(4) -0.0390(3) 0.0408(11) Uani 1 1 d .
H23 H 0.6804 0.6231 0.0011 0.049 Uiso 1 1 calc R
C24 C 0.4919(6) 0.6573(5) -0.1021(3) 0.0544(14) Uani 1 1 d .
C25 C 0.4426(6) 0.7280(5) -0.1058(3) 0.0558(14) Uani 1 1 d .
C26 C 0.3833(6) 0.8139(5) -0.1132(3) 0.0528(14) Uani 1 1 d .
C27 C 0.3456(8) 0.8414(6) -0.1845(4) 0.084(2) Uani 1 1 d .
H27 H 0.3543 0.8015 -0.2285 0.101 Uiso 1 1 calc R
C28 C 0.2945(9) 0.9286(6) -0.1915(4) 0.090(2) Uani 1 1 d .
H28 H 0.2684 0.9465 -0.2399 0.108 Uiso 1 1 calc R
C29 C 0.2830(6) 0.9878(5) -0.1261(3) 0.0580(15) Uani 1 1 d .
C30 C 0.2361(7) 1.0796(5) -0.1328(4) 0.0688(17) Uani 1 1 d .
C31 C 0.3160(6) 0.9576(5) -0.0550(3) 0.0580(15) Uani 1 1 d .
H31 H 0.3025 0.9948 -0.0112 0.070 Uiso 1 1 calc R
C32 C 0.3683(6) 0.8740(5) -0.0478(3) 0.0583(15) Uani 1 1 d .
H32 H 0.3942 0.8567 0.0009 0.070 Uiso 1 1 calc R
C33 C 0.9568(19) 0.636(2) 0.4099(8) 0.191(7) Uani 1 1 d .
C34 C 1.2707(14) 0.9425(9) 0.2610(5) 0.120(3) Uani 1 1 d .
C35 C 0.0179(15) 0.8958(18) 0.6439(7) 0.242(7) Uiso 1 1 d D
H35 H -0.0657 0.8809 0.6639 0.290 Uiso 1 1 calc R
C36 C 0.068(2) 0.8094(14) 0.6305(8) 0.287(9) Uiso 1 1 d D
H36 H 0.0197 0.7373 0.6411 0.345 Uiso 1 1 calc R
C37 C 0.192(2) 0.8361(17) 0.6008(8) 0.280(9) Uiso 1 1 d D
H37 H 0.2298 0.7810 0.5910 0.336 Uiso 1 1 calc R
C38 C 0.2604(17) 0.942(2) 0.5856(9) 0.317(11) Uiso 1 1 d D
H38 H 0.3437 0.9572 0.5652 0.381 Uiso 1 1 calc R
C39 C 0.212(2) 1.0281(16) 0.5990(10) 0.47(2) Uiso 1 1 d D
H39 H 0.2607 1.1002 0.5885 0.566 Uiso 1 1 calc R
C40 C 0.088(2) 1.0023(16) 0.6285(9) 0.291(10) Uiso 1 1 d D
H40 H 0.0509 1.0579 0.6382 0.349 Uiso 1 1 calc R
O1 O 0.8414(3) 0.3828(3) 0.02118(17) 0.0409(8) Uani 1 1 d .
O2 O 1.1441(5) 0.7694(4) 0.1580(2) 0.0817(13) Uani 1 1 d .
O3 O 1.3899(6) 0.8670(5) 0.1643(5) 0.148(3) Uani 1 1 d .
O4 O 1.2314(9) 0.9518(4) 0.1171(3) 0.149(3) Uani 1 1 d .
O5 O 0.9248(7) 0.6483(6) 0.2663(3) 0.123(2) Uani 1 1 d .
O6 O 0.7131(13) 0.5369(18) 0.3216(8) 0.105(8) Uiso 0.41(3) 1 d PD
O7 O 0.752(4) 0.468(2) 0.310(2) 0.21(2) Uiso 0.26(3) 1 d PD
O6' O 0.7356(16) 0.617(2) 0.3203(8) 0.173(8) Uiso 0.59(3) 1 d PD
O7' O 0.907(2) 0.4766(13) 0.3059(9) 0.243(10) Uiso 0.74(3) 1 d PD
F1 F 1.2841(10) 0.8809(6) 0.3126(3) 0.205(4) Uani 1 1 d .
F2 F 1.3665(8) 1.0412(5) 0.2771(3) 0.167(3) Uani 1 1 d .
F3 F 1.1505(10) 0.9602(7) 0.2660(4) 0.206(4) Uani 1 1 d .
F4 F 0.9250(13) 0.7284(14) 0.4288(6) 0.276(6) Uani 1 1 d .
F5 F 1.0800(10) 0.6595(12) 0.4171(4) 0.289(7) Uani 1 1 d .
F6 F 0.9025(11) 0.5734(11) 0.4626(5) 0.279(6) Uani 1 1 d .
S1 S 1.2541(2) 0.87728(14) 0.16566(10) 0.0751(5) Uani 1 1 d .
S2 S 0.8618(3) 0.5799(4) 0.31641(15) 0.1608(15) Uani 1 1 d D

loop_
_atom_site_aniso_label
_atom_site_aniso_U_11
_atom_site_aniso_U_22
_atom_site_aniso_U_33
_atom_site_aniso_U_23
_atom_site_aniso_U_13
_atom_site_aniso_U_12
Ag1 0.0953(4) 0.0633(3) 0.0749(3) -0.0018(2) -0.0048(3) 0.0557(3)
Ag2 0.0902(4) 0.0683(3) 0.0648(3) -0.0047(2) -0.0304(3) 0.0378(3)
N1 0.052(3) 0.040(2) 0.050(2) 0.0025(19) -0.002(2) 0.029(2)
N2 0.056(3) 0.041(2) 0.042(2) -0.0009(19) -0.0095(19) 0.027(2)
N3 0.091(4) 0.110(5) 0.062(3) -0.002(3) -0.022(3) 0.049(4)
N4 0.110(5) 0.073(4) 0.092(4) 0.015(3) 0.017(3) 0.062(4)
C1 0.075(5) 0.181(9) 0.087(6) 0.020(6) -0.012(4) 0.062(6)
C2 0.083(6) 0.191(10) 0.067(5) 0.024(5) -0.003(4) 0.049(6)
C3 0.069(4) 0.097(5) 0.056(4) 0.004(3) -0.012(3) 0.040(4)
C4 0.082(5) 0.096(5) 0.063(4) 0.008(4) -0.010(4) 0.047(4)
C5 0.101(6) 0.270(14) 0.072(5) -0.006(7) -0.025(5) 0.111(8)
C6 0.097(6) 0.276(14) 0.072(5) -0.008(7) -0.009(5) 0.097(8)
C7 0.074(4) 0.088(5) 0.045(3) 0.005(3) -0.009(3) 0.043(4)
C8 0.080(4) 0.071(4) 0.065(4) 0.006(3) -0.008(3) 0.047(4)
C9 0.074(4) 0.060(4) 0.062(4) 0.016(3) 0.002(3) 0.041(3)
C10 0.056(3) 0.047(3) 0.048(3) 0.007(2) -0.010(2) 0.026(3)
C11 0.059(4) 0.049(3) 0.064(3) 0.012(3) 0.001(3) 0.036(3)
C12 0.061(3) 0.048(3) 0.060(3) 0.001(3) -0.001(3) 0.032(3)
C13 0.045(3) 0.048(3) 0.042(3) 0.005(2) -0.002(2) 0.021(2)
C14 0.039(3) 0.040(3) 0.046(3) 0.006(2) 0.000(2) 0.022(2)
C15 0.041(3) 0.051(3) 0.042(3) 0.005(2) 0.000(2) 0.026(2)
C16 0.058(3) 0.047(3) 0.040(3) 0.001(2) -0.003(2) 0.029(3)
C17 0.042(3) 0.037(3) 0.042(3) 0.007(2) 0.002(2) 0.022(2)
C18 0.036(3) 0.044(3) 0.041(3) 0.009(2) 0.003(2) 0.022(2)
C19 0.055(3) 0.055(3) 0.051(3) -0.005(3) -0.005(3) 0.034(3)
C20 0.067(4) 0.071(4) 0.054(3) -0.008(3) -0.015(3) 0.040(3)
C21 0.054(3) 0.076(4) 0.055(3) 0.013(3) -0.005(3) 0.041(3)
C22 0.040(3) 0.052(3) 0.052(3) 0.014(3) 0.006(2) 0.028(3)
C23 0.041(3) 0.043(3) 0.044(3) 0.010(2) 0.004(2) 0.023(2)
C24 0.045(3) 0.058(4) 0.068(4) 0.021(3) 0.007(3) 0.027(3)
C25 0.052(3) 0.057(4) 0.067(4) 0.021(3) 0.010(3) 0.028(3)
C26 0.047(3) 0.054(3) 0.066(4) 0.015(3) 0.008(3) 0.027(3)
C27 0.130(6) 0.094(5) 0.068(4) 0.018(4) 0.017(4) 0.088(5)
C28 0.148(7) 0.101(5) 0.060(4) 0.021(4) 0.008(4) 0.094(5)
C29 0.057(4) 0.054(3) 0.072(4) 0.009(3) 0.005(3) 0.033(3)
C30 0.077(4) 0.060(4) 0.080(4) 0.009(3) 0.008(3) 0.041(3)
C31 0.059(4) 0.055(3) 0.066(4) 0.007(3) 0.008(3) 0.029(3)
C32 0.058(4) 0.058(4) 0.060(4) 0.013(3) 0.000(3) 0.026(3)
C33 0.150(13) 0.36(3) 0.112(10) 0.063(13) 0.026(9) 0.143(16)
C34 0.171(10) 0.105(8) 0.085(6) -0.010(5) 0.010(6) 0.059(7)
O1 0.0426(19) 0.0405(18) 0.0421(18) -0.0011(14) -0.0067(15) 0.0246(16)
O2 0.089(3) 0.064(3) 0.083(3) 0.003(2) -0.015(2) 0.029(2)
O3 0.098(4) 0.101(4) 0.238(8) -0.041(4) 0.032(4) 0.038(3)
O4 0.291(9) 0.070(4) 0.101(4) 0.024(3) 0.034(5) 0.081(5)
O5 0.155(5) 0.170(6) 0.066(3) 0.042(4) 0.026(3) 0.079(5)
F1 0.358(11) 0.152(5) 0.067(3) -0.005(3) -0.047(5) 0.078(6)
F2 0.217(6) 0.081(4) 0.142(5) -0.059(3) -0.012(4) 0.009(4)
F3 0.222(8) 0.244(9) 0.180(7) -0.043(6) 0.083(6) 0.113(7)
F4 0.243(11) 0.401(19) 0.200(10) -0.023(11) 0.006(7) 0.161(12)
F5 0.126(6) 0.59(2) 0.141(6) 0.006(8) 0.000(5) 0.129(9)
F6 0.264(10) 0.460(19) 0.142(7) 0.151(9) 0.048(7) 0.138(11)
S1 0.0961(13) 0.0483(10) 0.0760(11) -0.0045(8) 0.0028(10) 0.0270(9)
S2 0.0993(19) 0.302(5) 0.0830(16) 0.066(2) 0.0143(14) 0.067(3)

loop_
_atom_type_symbol
_atom_type_description
_atom_type_scat_dispersion_real
_atom_type_scat_dispersion_imag
_atom_type_scat_source
C C 0.0033 0.0016 'International Tables Vol C Tables 4.2.6.8 and 6.1.1.4'
H H 0.0000 0.0000 'International Tables Vol C Tables 4.2.6.8 and 6.1.1.4'
N N 0.0061 0.0033 'International Tables Vol C Tables 4.2.6.8 and 6.1.1.4'
O O 0.0106 0.0060 'International Tables Vol C Tables 4.2.6.8 and 6.1.1.4'
F F 0.0171 0.0103 'International Tables Vol C Tables 4.2.6.8 and 6.1.1.4'
S S 0.1246 0.1234 'International Tables Vol C Tables 4.2.6.8 and 6.1.1.4'
Ag Ag -0.8971 1.1015 'International Tables Vol C Tables 4.2.6.8 and 6.1.1.4'

loop_
_geom_angle_atom_site_label_1
_geom_angle_atom_site_label_2
_geom_angle_atom_site_label_3
_geom_angle
_geom_angle_site_symmetry_1
_geom_angle_site_symmetry_3
N4 Ag1 N1 146.42(18) 2_675 .
N4 Ag1 O5 120.6(2) 2_675 .
N1 Ag1 O5 89.58(18) . .
N4 Ag1 O2 113.94(19) 2_675 .
N1 Ag1 O2 83.86(14) . .
O5 Ag1 O2 79.54(18) . .
N3 Ag2 N2 148.2(2) 2_866 .
N3 Ag2 O2 123.0(2) 2_866 .
N2 Ag2 O2 86.47(14) . .
N3 Ag2 O5 112.5(2) 2_866 .
N2 Ag2 O5 82.41(17) . .
O2 Ag2 O5 79.28(18) . .
C17 N1 N2 106.4(4) . .
C17 N1 Ag1 138.5(3) . .
N2 N1 Ag1 114.7(3) . .
C15 N2 N1 106.8(4) . .
C15 N2 Ag2 132.0(3) . .
N1 N2 Ag2 120.9(3) . .
C4 N3 Ag2 163.6(6) . 2_866
C30 N4 Ag1 176.7(6) . 2_675
C7 C1 C2 122.2(7) . .
C7 C1 H1 118.9 . .
C2 C1 H1 118.9 . .
C3 C2 C1 119.0(8) . .
C3 C2 H2 120.5 . .
C1 C2 H2 120.5 . .
C2 C3 C5 119.9(7) . .
C2 C3 C4 121.0(7) . .
C5 C3 C4 119.1(6) . .
N3 C4 C3 179.1(9) . .
C3 C5 C6 121.3(7) . .
C3 C5 H5 119.4 . .
C6 C5 H5 119.4 . .
C7 C6 C5 119.7(8) . .
C7 C6 H6 120.2 . .
C5 C6 H6 120.2 . .
C1 C7 C6 117.8(6) . .
C1 C7 C8 121.1(6) . .
C6 C7 C8 121.0(7) . .
C9 C8 C7 178.6(8) . .
C8 C9 C10 176.0(6) . .
C11 C10 C16 119.7(4) . .
C11 C10 C9 121.0(5) . .
C16 C10 C9 119.2(5) . .
C10 C11 C12 120.1(5) . .
C10 C11 H11 120.0 . .
C12 C11 H11 120.0 . .
C13 C12 C11 120.8(5) . .
C13 C12 H12 119.6 . .
C11 C12 H12 119.6 . .
C12 C13 C14 118.8(4) . .
C12 C13 H13 120.6 . .
C14 C13 H13 120.6 . .
C16 C14 C13 120.4(4) . .
C16 C14 C15 119.1(4) . .
C13 C14 C15 120.5(4) . .
N2 C15 O1 111.5(4) . .
N2 C15 C14 129.8(4) . .
O1 C15 C14 118.8(4) . .
C10 C16 C14 120.2(4) . .
C10 C16 H16 119.9 . .
C14 C16 H16 119.9 . .
N1 C17 O1 111.3(4) . .
N1 C17 C18 130.9(4) . .
O1 C17 C18 117.7(4) . .
C19 C18 C23 119.7(4) . .
C19 C18 C17 119.6(4) . .
C23 C18 C17 120.7(4) . .
C18 C19 C20 120.0(5) . .
C18 C19 H19 120.0 . .
C20 C19 H19 120.0 . .
C21 C20 C19 120.1(5) . .
C21 C20 H20 120.0 . .
C19 C20 H20 120.0 . .
C20 C21 C22 120.8(5) . .
C20 C21 H21 119.6 . .
C22 C21 H21 119.6 . .
C21 C22 C23 119.4(4) . .
C21 C22 C24 118.8(4) . .
C23 C22 C24 121.8(5) . .
C22 C23 C18 120.1(4) . .
C22 C23 H23 119.9 . .
C18 C23 H23 119.9 . .
C25 C24 C22 176.5(6) . .
C24 C25 C26 177.9(6) . .
C27 C26 C32 118.9(5) . .
C27 C26 C25 120.6(5) . .
C32 C26 C25 120.4(5) . .
C26 C27 C28 120.6(6) . .
C26 C27 H27 119.7 . .
C28 C27 H27 119.7 . .
C29 C28 C27 119.4(6) . .
C29 C28 H28 120.3 . .
C27 C28 H28 120.3 . .
C31 C29 C28 119.9(5) . .
C31 C29 C30 120.5(5) . .
C28 C29 C30 119.6(5) . .
N4 C30 C29 177.0(7) . .
C32 C31 C29 120.8(5) . .
C32 C31 H31 119.6 . .
C29 C31 H31 119.6 . .
C31 C32 C26 120.3(5) . .
C31 C32 H32 119.9 . .
C26 C32 H32 119.9 . .
F5 C33 F6 111.5(15) . .
F5 C33 F4 111(2) . .
F6 C33 F4 100.2(14) . .
F5 C33 S2 115.4(12) . .
F6 C33 S2 112.1(15) . .
F4 C33 S2 105.7(11) . .
F1 C34 F2 111.3(10) . .
F1 C34 F3 106.3(11) . .
F2 C34 F3 103.4(9) . .
F1 C34 S1 113.2(7) . .
F2 C34 S1 114.3(8) . .
F3 C34 S1 107.5(8) . .
C40 C35 C36 122.2(11) . .
C40 C35 H35 118.9 . .
C36 C35 H35 118.9 . .
C37 C36 C35 116.5(11) . .
C37 C36 H36 121.7 . .
C35 C36 H36 121.7 . .
C38 C37 C36 120.7(12) . .
C38 C37 H37 119.6 . .
C36 C37 H37 119.6 . .
C37 C38 C39 123.0(12) . .
C37 C38 H38 118.5 . .
C39 C38 H38 118.5 . .
C38 C39 C40 116.7(12) . .
C38 C39 H39 121.6 . .
C40 C39 H39 121.6 . .
C35 C40 C39 120.8(12) . .
C35 C40 H40 119.6 . .
C39 C40 H40 119.6 . .
C15 O1 C17 104.0(3) . .
S1 O2 Ag2 129.5(2) . .
S1 O2 Ag1 131.7(3) . .
Ag2 O2 Ag1 91.04(15) . .
S2 O5 Ag1 141.6(4) . .
S2 O5 Ag2 113.9(4) . .
Ag1 O5 Ag2 90.16(18) . .
O4 S1 O2 117.0(4) . .
O4 S1 O3 111.8(5) . .
O2 S1 O3 110.9(3) . .
O4 S1 C34 105.6(5) . .
O2 S1 C34 106.6(4) . .
O3 S1 C34 103.8(5) . .
O5 S2 O6 127.3(8) . .
O5 S2 O7 136.0(17) . .
O6 S2 O7 45(2) . .
O5 S2 O6' 98.7(9) . .
O6 S2 O6' 38.3(7) . .
O7 S2 O6' 83(2) . .
O5 S2 O7' 105.3(7) . .
O6 S2 O7' 106.4(11) . .
O7 S2 O7' 62(2) . .
O6' S2 O7' 144.4(11) . .
O5 S2 C33 108.3(8) . .
O6 S2 C33 107.4(8) . .
O7 S2 C33 115.0(17) . .
O6' S2 C33 98.6(9) . .
O7' S2 C33 98.4(10) . .

loop_
_geom_bond_atom_site_label_1
_geom_bond_atom_site_label_2
_geom_bond_distance
_geom_bond_site_symmetry_2
Ag1 N4 2.130(5) 2_675
Ag1 N1 2.263(4) .
Ag1 O5 2.427(5) .
Ag1 O2 2.571(5) .
Ag2 N3 2.144(5) 2_866
Ag2 N2 2.276(4) .
Ag2 O2 2.414(4) .
Ag2 O5 2.596(6) .
N1 C17 1.296(6) .
N1 N2 1.417(5) .
N2 C15 1.287(6) .
N3 C4 1.139(7) .
N3 Ag2 2.144(5) 2_866
N4 C30 1.139(7) .
N4 Ag1 2.130(5) 2_675
C1 C7 1.339(10) .
C1 C2 1.421(9) .
C1 H1 0.9300 .
C2 C3 1.318(10) .
C2 H2 0.9300 .
C3 C5 1.335(10) .
C3 C4 1.426(8) .
C5 C6 1.413(10) .
C5 H5 0.9300 .
C6 C7 1.349(10) .
C6 H6 0.9300 .
C7 C8 1.448(8) .
C8 C9 1.152(7) .
C9 C10 1.444(7) .
C10 C11 1.377(7) .
C10 C16 1.379(6) .
C11 C12 1.388(7) .
C11 H11 0.9300 .
C12 C13 1.380(7) .
C12 H12 0.9300 .
C13 C14 1.389(7) .
C13 H13 0.9300 .
C14 C16 1.388(6) .
C14 C15 1.459(6) .
C15 O1 1.368(5) .
C16 H16 0.9300 .
C17 O1 1.368(5) .
C17 C18 1.456(6) .
C18 C19 1.375(7) .
C18 C23 1.388(6) .
C19 C20 1.379(7) .
C19 H19 0.9300 .
C20 C21 1.365(7) .
C20 H20 0.9300 .
C21 C22 1.378(7) .
C21 H21 0.9300 .
C22 C23 1.378(6) .
C22 C24 1.442(7) .
C23 H23 0.9300 .
C24 C25 1.182(7) .
C25 C26 1.435(7) .
C26 C27 1.372(8) .
C26 C32 1.397(8) .
C27 C28 1.394(8) .
C27 H27 0.9300 .
C28 C29 1.376(8) .
C28 H28 0.9300 .
C29 C31 1.374(7) .
C29 C30 1.423(7) .
C31 C32 1.360(7) .
C31 H31 0.9300 .
C32 H32 0.9300 .
C33 F5 1.169(15) .
C33 F6 1.326(18) .
C33 F4 1.36(2) .
C33 S2 1.758(16) .
C34 F1 1.272(11) .
C34 F2 1.284(11) .
C34 F3 1.333(12) .
C34 S1 1.784(9) .
C35 C40 1.370(9) .
C35 C36 1.387(9) .
C35 H35 0.9300 .
C36 C37 1.379(9) .
C36 H36 0.9300 .
C37 C38 1.361(9) .
C37 H37 0.9300 .
C38 C39 1.373(9) .
C38 H38 0.9300 .
C39 C40 1.375(9) .
C39 H39 0.9300 .
C40 H40 0.9300 .
O2 S1 1.428(5) .
O3 S1 1.437(6) .
O4 S1 1.387(6) .
O5 S2 1.356(6) .
O6 S2 1.439(12) .
O7 S2 1.467(19) .
O6' S2 1.527(13) .
O7' S2 1.550(14) .

loop_
_geom_torsion_atom_site_label_1
_geom_torsion_atom_site_label_2
_geom_torsion_atom_site_label_3
_geom_torsion_atom_site_label_4
_geom_torsion
_geom_torsion_site_symmetry_1
N4 Ag1 N1 C17 -16.5(7) 2_675
O5 Ag1 N1 C17 138.8(5) .
O2 Ag1 N1 C17 -141.7(5) .
N4 Ag1 N1 N2 171.8(4) 2_675
O5 Ag1 N1 N2 -32.9(3) .
O2 Ag1 N1 N2 46.6(3) .
C17 N1 N2 C15 -0.5(5) .
Ag1 N1 N2 C15 173.8(3) .
C17 N1 N2 Ag2 173.8(3) .
Ag1 N1 N2 Ag2 -12.0(4) .
N3 Ag2 N2 C15 -18.9(7) 2_866
O2 Ag2 N2 C15 140.3(5) .
O5 Ag2 N2 C15 -140.1(5) .
N3 Ag2 N2 N1 168.4(4) 2_866
O2 Ag2 N2 N1 -32.4(4) .
O5 Ag2 N2 N1 47.2(4) .
C7 C1 C2 C3 3.0(14) .
C1 C2 C3 C5 -1.6(14) .
C1 C2 C3 C4 179.0(8) .
Ag2 N3 C4 C3 -48(48) 2_866
C2 C3 C4 N3 -147(47) .
C5 C3 C4 N3 33(47) .
C2 C3 C5 C6 2.0(16) .
C4 C3 C5 C6 -178.7(9) .
C3 C5 C6 C7 -3.5(17) .
C2 C1 C7 C6 -4.5(14) .
C2 C1 C7 C8 178.8(8) .
C5 C6 C7 C1 4.7(15) .
C5 C6 C7 C8 -178.6(9) .
C1 C7 C8 C9 -36(27) .
C6 C7 C8 C9 148(27) .
C7 C8 C9 C10 47(32) .
C8 C9 C10 C11 -150(9) .
C8 C9 C10 C16 31(10) .
C16 C10 C11 C12 -0.5(8) .
C9 C10 C11 C12 -179.4(5) .
C10 C11 C12 C13 1.5(9) .
C11 C12 C13 C14 -0.3(8) .
C12 C13 C14 C16 -2.0(8) .
C12 C13 C14 C15 176.7(5) .
N1 N2 C15 O1 0.9(6) .
Ag2 N2 C15 O1 -172.5(3) .
N1 N2 C15 C14 179.9(5) .
Ag2 N2 C15 C14 6.4(9) .
C16 C14 C15 N2 15.8(8) .
C13 C14 C15 N2 -162.9(5) .
C16 C14 C15 O1 -165.3(4) .
C13 C14 C15 O1 16.0(7) .
C11 C10 C16 C14 -1.8(8) .
C9 C10 C16 C14 177.1(5) .
C13 C14 C16 C10 3.0(8) .
C15 C14 C16 C10 -175.7(5) .
N2 N1 C17 O1 0.0(5) .
Ag1 N1 C17 O1 -172.2(3) .
N2 N1 C17 C18 -176.7(5) .
Ag1 N1 C17 C18 11.1(9) .
N1 C17 C18 C19 176.6(5) .
O1 C17 C18 C19 0.1(7) .
N1 C17 C18 C23 -3.5(8) .
O1 C17 C18 C23 179.9(4) .
C23 C18 C19 C20 2.3(8) .
C17 C18 C19 C20 -177.9(5) .
C18 C19 C20 C21 -1.5(9) .
C19 C20 C21 C22 0.2(9) .
C20 C21 C22 C23 0.3(9) .
C20 C21 C22 C24 -179.2(5) .
C21 C22 C23 C18 0.4(8) .
C24 C22 C23 C18 180.0(5) .
C19 C18 C23 C22 -1.7(7) .
C17 C18 C23 C22 178.4(5) .
C21 C22 C24 C25 40(10) .
C23 C22 C24 C25 -139(10) .
C22 C24 C25 C26 -86(21) .
C24 C25 C26 C27 11(18) .
C24 C25 C26 C32 -166(17) .
C32 C26 C27 C28 0.6(10) .
C25 C26 C27 C28 -176.8(7) .
C26 C27 C28 C29 0.5(12) .
C27 C28 C29 C31 -2.8(11) .
C27 C28 C29 C30 177.6(7) .
Ag1 N4 C30 C29 -145(10) 2_675
C31 C29 C30 N4 37(15) .
C28 C29 C30 N4 -143(14) .
C28 C29 C31 C32 4.0(9) .
C30 C29 C31 C32 -176.4(6) .
C29 C31 C32 C26 -2.9(9) .
C27 C26 C32 C31 0.6(9) .
C25 C26 C32 C31 178.0(5) .
C40 C35 C36 C37 0.0(3) .
C35 C36 C37 C38 -0.1(3) .
C36 C37 C38 C39 0.4(7) .
C37 C38 C39 C40 -0.5(9) .
C36 C35 C40 C39 -0.1(7) .
C38 C39 C40 C35 0.3(8) .
N2 C15 O1 C17 -0.9(5) .
C14 C15 O1 C17 -180.0(4) .
N1 C17 O1 C15 0.5(5) .
C18 C17 O1 C15 177.7(4) .
N3 Ag2 O2 S1 9.5(5) 2_866
N2 Ag2 O2 S1 -157.5(4) .
O5 Ag2 O2 S1 119.5(4) .
N3 Ag2 O2 Ag1 -141.9(2) 2_866
N2 Ag2 O2 Ag1 51.06(14) .
O5 Ag2 O2 Ag1 -31.88(16) .
N4 Ag1 O2 S1 3.0(4) 2_675
N1 Ag1 O2 S1 153.3(4) .
O5 Ag1 O2 S1 -116.0(4) .
N4 Ag1 O2 Ag2 153.30(18) 2_675
N1 Ag1 O2 Ag2 -56.35(14) .
O5 Ag1 O2 Ag2 34.35(18) .
N4 Ag1 O5 S2 85.7(7) 2_675
N1 Ag1 O5 S2 -78.7(7) .
O2 Ag1 O5 S2 -162.6(7) .
N4 Ag1 O5 Ag2 -143.4(2) 2_675
N1 Ag1 O5 Ag2 52.18(18) .
O2 Ag1 O5 Ag2 -31.65(16) .
N3 Ag2 O5 S2 -55.4(5) 2_866
N2 Ag2 O5 S2 95.3(4) .
O2 Ag2 O5 S2 -176.9(4) .
N3 Ag2 O5 Ag1 155.4(2) 2_866
N2 Ag2 O5 Ag1 -53.82(18) .
O2 Ag2 O5 Ag1 34.01(17) .
Ag2 O2 S1 O4 176.1(4) .
Ag1 O2 S1 O4 -43.9(5) .
Ag2 O2 S1 O3 46.2(5) .
Ag1 O2 S1 O3 -173.7(4) .
Ag2 O2 S1 C34 -66.1(5) .
Ag1 O2 S1 C34 74.0(5) .
F1 C34 S1 O4 176.2(9) .
F2 C34 S1 O4 -55.0(10) .
F3 C34 S1 O4 59.2(9) .
F1 C34 S1 O2 51.1(11) .
F2 C34 S1 O2 180.0(8) .
F3 C34 S1 O2 -65.9(9) .
F1 C34 S1 O3 -66.0(11) .
F2 C34 S1 O3 62.8(10) .
F3 C34 S1 O3 177.0(8) .
Ag1 O5 S2 O6 -21.1(14) .
Ag2 O5 S2 O6 -145.3(10) .
Ag1 O5 S2 O7 39(3) .
Ag2 O5 S2 O7 -85(3) .
Ag1 O5 S2 O6' -49.2(10) .
Ag2 O5 S2 O6' -173.5(7) .
Ag1 O5 S2 O7' 104.1(9) .
Ag2 O5 S2 O7' -20.2(8) .
Ag1 O5 S2 C33 -151.4(8) .
Ag2 O5 S2 C33 84.3(8) .
F5 C33 S2 O5 -50(2) .
F6 C33 S2 O5 -179.4(13) .
F4 C33 S2 O5 72.3(14) .
F5 C33 S2 O6 169.1(19) .
F6 C33 S2 O6 40.0(19) .
F4 C33 S2 O6 -68.2(18) .
F5 C33 S2 O7 122(3) .
F6 C33 S2 O7 -8(3) .
F4 C33 S2 O7 -116(3) .
F5 C33 S2 O6' -153(2) .
F6 C33 S2 O6' 78.4(17) .
F4 C33 S2 O6' -29.9(17) .
F5 C33 S2 O7' 59(2) .
F6 C33 S2 O7' -70.2(16) .
F4 C33 S2 O7' -178.4(14) .
